data_2021458
loop_
_publ_author_name
'Madeley, Lee G.'
'Levendis, Demetrius C.'
'Lemmerer, Andreas'

_publ_section_title
;
 Covalent-assisted supramolecular synthesis: the effect of hydrogen
 bonding in cocrystals of 4-<i>tert</i>-butylbenzoic acid with isoniazid
 and its derivatized forms
;
_journal_coeditor_code FA3397
_journal_issue 2
_journal_name_full 'Acta Crystallographica Section C'
_journal_page_first
;
;
_journal_paper_doi 10.1107/S205322961900055X
_journal_volume 75
_journal_year 2019
_chemical_formula_iupac 'C6 H7 N3 O, C11 H14 O2'
_chemical_formula_moiety 'C6 H7 N3 O, C11 H14 O2'
_chemical_formula_sum 'C17 H21 N3 O3'
_chemical_formula_weight 315.37
_chemical_name_common
;
4-<i>tert</i>-Butylbenzoic acid--isoniazid
;
_chemical_name_systematic
;
4-<i>tert</i>-Butylbenzoic acid--pyridine-4-carbohydrazide (1/1)
;
_space_group_IT_number 2
_symmetry_cell_setting triclinic
_symmetry_space_group_name_Hall '-P 1'
_symmetry_space_group_name_H-M 'P -1'
_atom_sites_solution_hydrogens mixed
_audit_conform_dict_name cif_core.dic
_audit_conform_dict_version 2.4.3
_audit_creation_method 'WinGX routine CIF_UPDATE'
_cell_angle_alpha 94.565(2)
_cell_angle_beta 93.480(2)
_cell_angle_gamma 94.758(2)
_cell_formula_units_Z 2
_cell_length_a 6.6076(2)
_cell_length_b 7.6668(2)
_cell_length_c 16.5297(5)
_cell_measurement_reflns_used 5430
_cell_measurement_temperature 173(2)
_cell_measurement_theta_max 28.06
_cell_measurement_theta_min 2.48
_cell_volume 829.94(4)
_computing_cell_refinement
;
SAINT-Plus (Bruker, 2016)
;
_computing_data_collection
;
APEX3 (Bruker, 2016)
;
_computing_data_reduction
;
SAINT-Plus and XPREP (Bruker, 2016)
;
_computing_molecular_graphics
;
ORTEP-3 for Windows (Farrugia, 2012),
Mercury (Macrae <i>et al.</i>,  2008) and
DIAMOND (Brandenburg, 2006)
;
_computing_publication_material
;
WinGX (Farrugia, 2012)
;
_computing_structure_refinement
;
SHELXL2017 (Sheldrick, 2015)
;
_computing_structure_solution
;
SHELXS97 (Sheldrick, 2008)
;
_diffrn_ambient_temperature 173(2)
_diffrn_measured_fraction_theta_full 1
_diffrn_measured_fraction_theta_max 0.998
_diffrn_measurement_device_type 'Bruker D8 Venture Photon CCD area detector'
_diffrn_measurement_method '\w scans'
_diffrn_radiation_monochromator graphite
_diffrn_radiation_probe x-ray
_diffrn_radiation_type MoK\a
_diffrn_radiation_wavelength 0.71073
_diffrn_reflns_av_R_equivalents 0.0351
_diffrn_reflns_av_unetI/netI 0.0257
_diffrn_reflns_limit_h_max 8
_diffrn_reflns_limit_h_min -8
_diffrn_reflns_limit_k_max 10
_diffrn_reflns_limit_k_min -10
_diffrn_reflns_limit_l_max 21
_diffrn_reflns_limit_l_min -21
_diffrn_reflns_number 13895
_diffrn_reflns_theta_full 25.242
_diffrn_reflns_theta_max 28
_diffrn_reflns_theta_min 2.478
_diffrn_standards_number 0
_exptl_absorpt_coefficient_mu 0.088
_exptl_absorpt_correction_T_max 0.95
_exptl_absorpt_correction_T_min 0.9
_exptl_absorpt_correction_type multi-scan
_exptl_absorpt_process_details
;
(SADABS; Krause <i>et al.</i>,  2015)
;
_exptl_crystal_colour colourless
_exptl_crystal_density_diffrn 1.262
_exptl_crystal_density_method 'not measured'
_exptl_crystal_description blocks
_exptl_crystal_F_000 336
_exptl_crystal_size_max 0.846
_exptl_crystal_size_mid 0.471
_exptl_crystal_size_min 0.272
_refine_diff_density_max 0.191
_refine_diff_density_min -0.2
_refine_ls_extinction_method none
_refine_ls_goodness_of_fit_ref 1.065
_refine_ls_hydrogen_treatment mixed
_refine_ls_matrix_type full
_refine_ls_number_constraints 0
_refine_ls_number_parameters 252
_refine_ls_number_reflns 3992
_refine_ls_number_restraints 15
_refine_ls_restrained_S_all 1.141
_refine_ls_R_factor_all 0.0531
_refine_ls_R_factor_gt 0.0417
_refine_ls_shift/su_max 0.008
_refine_ls_shift/su_mean 0.001
_refine_ls_structure_factor_coef Fsqd
_refine_ls_weighting_details 'w=1/[\s^2^(Fo^2^)+(0.0631P)^2^+0.1039P] where P=(Fo^2^+2Fc^2^)/3'
_refine_ls_weighting_scheme calc
_refine_ls_wR_factor_gt 0.1154
_refine_ls_wR_factor_ref 0.1246
_reflns_number_gt 3176
_reflns_number_total 3992
_reflns_threshold_expression 'I > 2\s(I)'
_cod_data_source_file fa3397sup1.cif
_cod_data_source_block I
_cod_database_code 2021458

loop_
_symmetry_equiv_pos_as_xyz
'x, y, z'
'-x, -y, -z'

loop_
_atom_site_type_symbol
_atom_site_label
_atom_site_fract_x
_atom_site_fract_y
_atom_site_fract_z
_atom_site_U_iso_or_equiv
_atom_site_adp_type
_atom_site_calc_flag
_atom_site_occupancy
_atom_site_disorder_assembly
_atom_site_disorder_group
C C1 0.62281(15) 1.05882(14) 0.41195(7) 0.0344(2) Uani d 1 . .
C C2 0.41780(16) 1.05522(15) 0.38634(8) 0.0407(3) Uani d 1 . .
H H2A 0.34625 1.157015 0.394349 0.049 Uiso calc 1 . .
C C3 0.32042(18) 0.90041(16) 0.34900(8) 0.0452(3) Uani d 1 . .
H H3 0.180262 0.898008 0.331897 0.054 Uiso calc 1 . .
C C4 0.61142(19) 0.75840(15) 0.36048(8) 0.0454(3) Uani d 1 . .
H H4 0.679611 0.655097 0.351111 0.054 Uiso calc 1 . .
C C5 0.71985(17) 0.90663(15) 0.39891(8) 0.0395(3) Uani d 1 . .
H H5 0.859292 0.904382 0.416219 0.047 Uiso calc 1 . .
C C6 0.74764(15) 1.21634(14) 0.45485(7) 0.0354(2) Uani d 1 . .
N N1 0.64879(14) 1.35761(12) 0.47241(7) 0.0396(2) Uani d 1 . .
N N2 0.41444(16) 0.75400(13) 0.33587(7) 0.0460(3) Uani d 1 . .
N N3 0.74431(14) 1.50755(13) 0.51959(8) 0.0434(3) Uani d 1 . .
O O1 0.92956(11) 1.21112(10) 0.47285(6) 0.0478(2) Uani d 1 . .
H H1 0.522(2) 1.3601(19) 0.4640(9) 0.056(4) Uiso d 1 . .
H H3A 0.832(2) 1.5626(19) 0.4890(9) 0.053(4) Uiso d 1 . .
H H3B 0.818(3) 1.469(2) 0.5638(10) 0.064(5) Uiso d 1 . .
C C7 -0.01943(19) 0.24213(15) 0.22933(8) 0.0435(3) Uani d 1 . .
C C8 0.1039(2) 0.13611(19) 0.18693(10) 0.0599(4) Uani d 1 . .
H H8 0.245581 0.169776 0.186951 0.072 Uiso calc 1 . .
C C9 0.0218(2) -0.01964(19) 0.14422(10) 0.0630(4) Uani d 1 . .
H H9 0.109123 -0.091708 0.115837 0.076 Uiso calc 1 . .
C C10 -0.1842(2) -0.07236(16) 0.14201(8) 0.0468(3) Uani d 1 . .
C C11 -0.3059(2) 0.03606(17) 0.18471(8) 0.0497(3) Uani d 1 . .
H H11 -0.447876 0.003577 0.184148 0.06 Uiso calc 1 . .
C C12 -0.2251(2) 0.19077(16) 0.22821(8) 0.0468(3) Uani d 1 . .
H H12 -0.311667 0.261965 0.257455 0.056 Uiso calc 1 . .
C C13 0.06626(19) 0.40888(16) 0.27600(8) 0.0454(3) Uani d 1 . .
C C14 -0.2730(2) -0.24347(17) 0.09333(8) 0.0508(3) Uani d 1 . .
C C15A -0.1006(5) -0.3523(4) 0.0598(3) 0.0816(12) Uani d 0.512(3) A 1
H H15A -0.011286 -0.381706 0.105315 0.122 Uiso calc 0.512(3) A 1
H H15B -0.161859 -0.460726 0.029345 0.122 Uiso calc 0.512(3) A 1
H H15C -0.020901 -0.282587 0.023727 0.122 Uiso calc 0.512(3) A 1
C C16A -0.3861(6) -0.3610(4) 0.15009(18) 0.0671(10) Uani d 0.512(3) A 1
H H16A -0.29118 -0.387776 0.194336 0.101 Uiso calc 0.512(3) A 1
H H16B -0.496856 -0.299671 0.172867 0.101 Uiso calc 0.512(3) A 1
H H16C -0.442549 -0.470515 0.119273 0.101 Uiso calc 0.512(3) A 1
C C17A -0.4086(6) -0.1984(4) 0.02516(18) 0.0691(10) Uani d 0.512(3) A 1
H H17A -0.466598 -0.306415 -0.006533 0.104 Uiso calc 0.512(3) A 1
H H17B -0.518719 -0.134268 0.04666 0.104 Uiso calc 0.512(3) A 1
H H17C -0.330555 -0.124771 -0.009868 0.104 Uiso calc 0.512(3) A 1
C C15B -0.5132(4) -0.2689(4) 0.0931(2) 0.0628(9) Uani d 0.488(3) A 2
H H15D -0.571654 -0.169519 0.069453 0.094 Uiso calc 0.488(3) A 2
H H15E -0.56346 -0.378158 0.060649 0.094 Uiso calc 0.488(3) A 2
H H15F -0.553085 -0.274749 0.149011 0.094 Uiso calc 0.488(3) A 2
C C16B -0.2278(6) -0.2352(4) 0.00347(17) 0.0638(9) Uani d 0.488(3) A 2
H H16D -0.285525 -0.132756 -0.01759 0.096 Uiso calc 0.488(3) A 2
H H16E -0.080273 -0.225248 -0.001203 0.096 Uiso calc 0.488(3) A 2
H H16F -0.288967 -0.342319 -0.028049 0.096 Uiso calc 0.488(3) A 2
C C17B -0.1904(6) -0.3950(4) 0.1292(2) 0.0640(10) Uani d 0.488(3) A 2
H H17D -0.247378 -0.50385 0.097985 0.096 Uiso calc 0.488(3) A 2
H H17E -0.041834 -0.384827 0.127741 0.096 Uiso calc 0.488(3) A 2
H H17F -0.226979 -0.396977 0.18571 0.096 Uiso calc 0.488(3) A 2
O O2 0.25825(15) 0.45139(13) 0.26351(7) 0.0629(3) Uani d 1 . .
O O3 -0.03104(14) 0.49683(12) 0.32126(6) 0.0536(3) Uani d 1 . .
H H2 0.305(3) 0.566(3) 0.2930(13) 0.105(7) Uiso d 1 . .

loop_
_atom_site_aniso_label
_atom_site_aniso_U_11
_atom_site_aniso_U_22
_atom_site_aniso_U_33
_atom_site_aniso_U_12
_atom_site_aniso_U_13
_atom_site_aniso_U_23
C1 0.0270(5) 0.0281(5) 0.0481(6) -0.0001(4) 0.0032(4) 0.0047(4)
C2 0.0282(5) 0.0321(5) 0.0612(7) 0.0026(4) -0.0004(5) 0.0016(5)
C3 0.0295(5) 0.0404(6) 0.0632(8) -0.0042(5) -0.0018(5) 0.0002(5)
C4 0.0420(6) 0.0307(6) 0.0631(8) 0.0039(5) 0.0037(5) 0.0003(5)
C5 0.0305(5) 0.0323(5) 0.0557(7) 0.0034(4) 0.0026(5) 0.0030(5)
C6 0.0251(5) 0.0276(5) 0.0532(6) 0.0004(4) 0.0006(4) 0.0056(4)
N1 0.0217(4) 0.0299(5) 0.0650(6) 0.0003(4) -0.0006(4) -0.0038(4)
N2 0.0410(5) 0.0336(5) 0.0612(6) -0.0050(4) 0.0029(5) -0.0017(4)
N3 0.0251(4) 0.0283(5) 0.0743(7) -0.0011(4) -0.0009(5) -0.0050(5)
O1 0.0258(4) 0.0310(4) 0.0848(6) 0.0022(3) -0.0064(4) 0.0017(4)
C7 0.0457(7) 0.0325(6) 0.0508(7) -0.0014(5) 0.0053(5) -0.0013(5)
C8 0.0435(7) 0.0488(8) 0.0835(10) -0.0029(6) 0.0120(7) -0.0167(7)
C9 0.0561(8) 0.0478(8) 0.0815(10) -0.0010(6) 0.0176(7) -0.0204(7)
C10 0.0562(7) 0.0341(6) 0.0482(7) -0.0057(5) 0.0072(5) -0.0010(5)
C11 0.0461(7) 0.0400(6) 0.0607(8) -0.0076(5) 0.0107(6) -0.0020(6)
C12 0.0462(7) 0.0361(6) 0.0572(7) -0.0011(5) 0.0127(5) -0.0034(5)
C13 0.0440(6) 0.0338(6) 0.0569(7) 0.0007(5) 0.0019(5) -0.0014(5)
C14 0.0623(8) 0.0363(6) 0.0508(7) -0.0059(6) 0.0028(6) -0.0041(5)
C15A 0.082(2) 0.0517(18) 0.103(3) -0.0035(16) 0.009(2) -0.0342(18)
C16A 0.093(3) 0.0403(14) 0.0624(17) -0.0208(15) 0.0024(16) -0.0024(12)
C17A 0.091(3) 0.0557(17) 0.0549(17) -0.0096(16) -0.0048(16) -0.0039(13)
C15B 0.0603(18) 0.0467(16) 0.076(2) -0.0108(13) 0.0007(15) -0.0105(14)
C16B 0.085(2) 0.0542(17) 0.0501(16) 0.0025(16) 0.0048(15) -0.0047(13)
C17B 0.086(2) 0.0391(15) 0.0652(19) 0.0093(15) -0.0092(17) -0.0005(13)
O2 0.0483(5) 0.0457(5) 0.0894(8) -0.0118(4) 0.0149(5) -0.0192(5)
O3 0.0469(5) 0.0420(5) 0.0689(6) 0.0051(4) 0.0015(4) -0.0127(4)

loop_
_atom_type_symbol
_atom_type_description
_atom_type_scat_dispersion_real
_atom_type_scat_dispersion_imag
_atom_type_scat_source
C C 0.0033 0.0016 'International Tables Vol C Tables 4.2.6.8 and 6.1.1.4'
H H 0 0 'International Tables Vol C Tables 4.2.6.8 and 6.1.1.4'
N N 0.0061 0.0033 'International Tables Vol C Tables 4.2.6.8 and 6.1.1.4'
O O 0.0106 0.006 'International Tables Vol C Tables 4.2.6.8 and 6.1.1.4'

loop_
_exptl_crystal_face_index_h
_exptl_crystal_face_index_k
_exptl_crystal_face_index_l
_exptl_crystal_face_perp_dist
0 -1 -2 0.347
0 0 -1 0.136
0 0 1 0.027
1 -2 1 0.154
-1 2 -1 0.228
2 0 -1 0.267
-2 0 1 0.273
1 -1 0 0.127

loop_
_geom_angle_atom_site_label_1
_geom_angle_atom_site_label_2
_geom_angle_atom_site_label_3
_geom_angle
C5 C1 C2 118.35(10)
C5 C1 C6 117.00(9)
C2 C1 C6 124.63(9)
C3 C2 C1 118.63(10)
C3 C2 H2A 120.7
C1 C2 H2A 120.7
N2 C3 C2 123.01(11)
N2 C3 H3 118.5
C2 C3 H3 118.5
N2 C4 C5 122.77(11)
N2 C4 H4 118.6
C5 C4 H4 118.6
C4 C5 C1 119.16(10)
C4 C5 H5 120.4
C1 C5 H5 120.4
O1 C6 N1 122.89(10)
O1 C6 C1 120.74(9)
N1 C6 C1 116.36(9)
C6 N1 N3 121.69(9)
C6 N1 H1 123.8(10)
N3 N1 H1 113.7(10)
C3 N2 C4 118.07(10)
N1 N3 H3A 108.0(9)
N1 N3 H3B 108.0(10)
H3A N3 H3B 108.4(14)
C8 C7 C12 118.83(11)
C8 C7 C13 121.01(11)
C12 C7 C13 120.16(11)
C7 C8 C9 120.28(13)
C7 C8 H8 119.9
C9 C8 H8 119.9
C10 C9 C8 121.59(13)
C10 C9 H9 119.2
C8 C9 H9 119.2
C9 C10 C11 117.33(11)
C9 C10 C14 120.93(12)
C11 C10 C14 121.75(12)
C12 C11 C10 121.51(12)
C12 C11 H11 119.2
C10 C11 H11 119.2
C7 C12 C11 120.45(12)
C7 C12 H12 119.8
C11 C12 H12 119.8
O3 C13 O2 123.28(11)
O3 C13 C7 123.46(11)
O2 C13 C7 113.27(11)
C17B C14 C10 109.72(16)
C17A C14 C10 108.49(15)
C17A C14 C16A 112.0(2)
C10 C14 C16A 109.24(14)
C17B C14 C16B 112.5(2)
C10 C14 C16B 109.36(15)
C17A C14 C15A 109.9(2)
C10 C14 C15A 111.41(15)
C16A C14 C15A 105.7(2)
C17B C14 C15B 108.0(2)
C10 C14 C15B 112.18(14)
C16B C14 C15B 105.1(2)
C14 C15A H15A 109.5
C14 C15A H15B 109.5
H15A C15A H15B 109.5
C14 C15A H15C 109.5
H15A C15A H15C 109.5
H15B C15A H15C 109.5
C14 C16A H16A 109.5
C14 C16A H16B 109.5
H16A C16A H16B 109.5
C14 C16A H16C 109.5
H16A C16A H16C 109.5
H16B C16A H16C 109.5
C14 C17A H17A 109.5
C14 C17A H17B 109.5
H17A C17A H17B 109.5
C14 C17A H17C 109.5
H17A C17A H17C 109.5
H17B C17A H17C 109.5
C14 C15B H15D 109.5
C14 C15B H15E 109.5
H15D C15B H15E 109.5
C14 C15B H15F 109.5
H15D C15B H15F 109.5
H15E C15B H15F 109.5
C14 C16B H16D 109.5
C14 C16B H16E 109.5
H16D C16B H16E 109.5
C14 C16B H16F 109.5
H16D C16B H16F 109.5
H16E C16B H16F 109.5
C14 C17B H17D 109.5
C14 C17B H17E 109.5
H17D C17B H17E 109.5
C14 C17B H17F 109.5
H17D C17B H17F 109.5
H17E C17B H17F 109.5
C13 O2 H2 110.1(13)

loop_
_geom_bond_atom_site_label_1
_geom_bond_atom_site_label_2
_geom_bond_distance
C1 C5 1.3857(15)
C1 C2 1.3918(15)
C1 C6 1.5063(15)
C2 C3 1.3828(16)
C2 H2A 0.95
C3 N2 1.3365(16)
C3 H3 0.95
C4 N2 1.3367(16)
C4 C5 1.3795(16)
C4 H4 0.95
C5 H5 0.95
C6 O1 1.2254(12)
C6 N1 1.3321(14)
N1 N3 1.4161(13)
N1 H1 0.844(16)
N3 H3A 0.892(16)
N3 H3B 0.934(17)
C7 C8 1.3802(18)
C7 C12 1.3815(17)
C7 C13 1.4900(16)
C8 C9 1.3895(19)
C8 H8 0.95
C9 C10 1.385(2)
C9 H9 0.95
C10 C11 1.3864(18)
C10 C14 1.5363(17)
C11 C12 1.3862(17)
C11 H11 0.95
C12 H12 0.95
C13 O3 1.2157(15)
C13 O2 1.3161(16)
C14 C17B 1.475(3)
C14 C17A 1.477(3)
C14 C16A 1.536(3)
C14 C16B 1.538(3)
C14 C15A 1.569(3)
C14 C15B 1.582(3)
C15A H15A 0.98
C15A H15B 0.98
C15A H15C 0.98
C16A H16A 0.98
C16A H16B 0.98
C16A H16C 0.98
C17A H17A 0.98
C17A H17B 0.98
C17A H17C 0.98
C15B H15D 0.98
C15B H15E 0.98
C15B H15F 0.98
C16B H16D 0.98
C16B H16E 0.98
C16B H16F 0.98
C17B H17D 0.98
C17B H17E 0.98
C17B H17F 0.98
O2 H2 0.98(2)

loop_
_geom_hbond_atom_site_label_D
_geom_hbond_atom_site_label_H
_geom_hbond_atom_site_label_A
_geom_hbond_site_symmetry_A
_geom_hbond_distance_DH
_geom_hbond_distance_HA
_geom_hbond_distance_DA
_geom_hbond_angle_DHA
_geom_hbond_publ_flag
N1 H1 N3 2_686 0.844(16) 2.122(15) 2.8807(13) 149.0(10) yes
N3 H3A O1 2_786 0.892(16) 2.269(16) 2.9095(13) 129.0(10) yes
N3 H3B O3 2_676 0.934(17) 2.279(17) 3.1513(15) 155.0(10) yes
O2 H2 N2 . 0.98(2) 1.65(2) 2.6248(13) 172(2) yes

loop_
_geom_torsion_atom_site_label_1
_geom_torsion_atom_site_label_2
_geom_torsion_atom_site_label_3
_geom_torsion_atom_site_label_4
_geom_torsion
C5 C1 C2 C3 -0.10(18)
C6 C1 C2 C3 -178.74(11)
C1 C2 C3 N2 -0.4(2)
N2 C4 C5 C1 -0.9(2)
C2 C1 C5 C4 0.71(18)
C6 C1 C5 C4 179.45(11)
C5 C1 C6 O1 4.05(17)
C2 C1 C6 O1 -177.29(12)
C5 C1 C6 N1 -175.15(11)
C2 C1 C6 N1 3.51(17)
O1 C6 N1 N3 -5.51(18)
C1 C6 N1 N3 173.67(10)
C2 C3 N2 C4 0.30(19)
C5 C4 N2 C3 0.3(2)
C12 C7 C8 C9 -0.2(2)
C13 C7 C8 C9 179.51(14)
C7 C8 C9 C10 0.7(3)
C8 C9 C10 C11 -0.4(2)
C8 C9 C10 C14 178.98(14)
C9 C10 C11 C12 -0.3(2)
C14 C10 C11 C12 -179.67(12)
C8 C7 C12 C11 -0.5(2)
C13 C7 C12 C11 179.80(12)
C10 C11 C12 C7 0.7(2)
C8 C7 C13 O3 -171.73(14)
C12 C7 C13 O3 8.0(2)
C8 C7 C13 O2 8.11(19)
C12 C7 C13 O2 -172.18(12)
C9 C10 C14 C17B 65.0(2)
C11 C10 C14 C17B -115.6(2)
C9 C10 C14 C17A -113.6(2)
C11 C10 C14 C17A 65.8(2)
C9 C10 C14 C16A 124.0(2)
C11 C10 C14 C16A -56.6(2)
C9 C10 C14 C16B -58.8(2)
C11 C10 C14 C16B 120.6(2)
C9 C10 C14 C15A 7.6(3)
C11 C10 C14 C15A -173.0(2)
C9 C10 C14 C15B -174.96(18)
C11 C10 C14 C15B 4.4(2)

_cod_database_fobs_code 2021458
